data_1544659
loop_
_publ_author_name
'Wedding, J. L.'
'Harris, H. H.'
'Bader, C. A.'
'Plush, S. E.'
'Mak, R.'
'Massi, M.'
'Brooks, D. A.'
'Lai, B.'
'Vogt, S.'
'Werrett, M. V.'
'Simpson, P. V.'
'Skelton, B. W.'
'Stagni, S.'

_publ_section_title
;
 Intracellular distribution and stability of a luminescent rhenium(i)
 tricarbonyl tetrazolato complex using epifluorescence microscopy in
 conjunction with X-ray fluorescence imaging.
;
_journal_issue 4
_journal_name_full 'Metallomics : integrated biometal science'
_journal_page_first 382
_journal_page_last 390
_journal_paper_doi 10.1039/c6mt00243a
_journal_volume 9
_journal_year 2017
_chemical_formula_moiety 'C22 H12 I N6 O3 Re'
_chemical_formula_sum 'C22 H12 I N6 O3 Re'
_chemical_formula_weight 721.48
_chemical_name_systematic
;
 ?
;
_space_group_IT_number 14
_symmetry_cell_setting monoclinic
_symmetry_space_group_name_Hall '-P 2yn'
_symmetry_space_group_name_H-M 'P 1 21/n 1'
_atom_sites_solution_hydrogens geom
_atom_sites_solution_primary direct
_atom_sites_solution_secondary difmap
_audit_creation_date 2013-09-15T14:19:31-00:00
_audit_creation_method 'WinGX routine CIF_UPDATE'
_audit_update_record
;
2016-10-19 deposited with the CCDC.
2016-11-23 downloaded from the CCDC.
;
_cell_angle_alpha 90
_cell_angle_beta 99.850(3)
_cell_angle_gamma 90
_cell_formula_units_Z 4
_cell_length_a 7.0191(3)
_cell_length_b 18.0476(8)
_cell_length_c 16.9652(6)
_cell_measurement_reflns_used 8065
_cell_measurement_temperature 100(2)
_cell_measurement_theta_max 31.607
_cell_measurement_theta_min 3.128
_cell_volume 2117.44(15)
_computing_cell_refinement
;
        CrysAlisPro, Oxford Diffraction Ltd.,
        Version 1.171.33.52 (release 06-11-2009 CrysAlis171 .NET)
        (compiled Nov  6 2009,16:24:50)
;
_computing_data_collection
;
        CrysAlisPro, Oxford Diffraction Ltd.,
        Version 1.171.33.52 (release 06-11-2009 CrysAlis171 .NET)
        (compiled Nov  6 2009,16:24:50)
;
_computing_data_reduction
;
        CrysAlisPro, Oxford Diffraction Ltd.,
        Version 1.171.33.52 (release 06-11-2009 CrysAlis171 .NET)
        (compiled Nov  6 2009,16:24:50)
;
_computing_molecular_graphics 'OrtepII (Johnson, C. K. (1976)'
_computing_publication_material 'WinGX Farrugia, L. J. (1999)'
_computing_structure_refinement 'SHELXL-97 (Sheldrick, 2008)'
_diffrn_ambient_temperature 100(2)
_diffrn_detector_area_resol_mean 16.0009
_diffrn_measured_fraction_theta_full 0.999
_diffrn_measured_fraction_theta_max 0.999
_diffrn_measurement_device_type 'Oxford Diffraction Xcalibur diffractometer'
_diffrn_measurement_method '\w scans'
_diffrn_orient_matrix_UB_11 -0.0852856
_diffrn_orient_matrix_UB_12 0.0017506
_diffrn_orient_matrix_UB_13 -0.0291879
_diffrn_orient_matrix_UB_21 -0.0565879
_diffrn_orient_matrix_UB_22 0.0019959
_diffrn_orient_matrix_UB_23 0.0308003
_diffrn_orient_matrix_UB_31 0.0066037
_diffrn_orient_matrix_UB_32 0.0391843
_diffrn_orient_matrix_UB_33 -0.0003076
_diffrn_radiation_monochromator graphite
_diffrn_radiation_type MoK\a
_diffrn_radiation_wavelength 0.71073
_diffrn_reflns_av_R_equivalents 0.0448
_diffrn_reflns_av_unetI/netI 0.0431
_diffrn_reflns_limit_h_max 9
_diffrn_reflns_limit_h_min -9
_diffrn_reflns_limit_k_max 25
_diffrn_reflns_limit_k_min -25
_diffrn_reflns_limit_l_max 23
_diffrn_reflns_limit_l_min -23
_diffrn_reflns_number 21406
_diffrn_reflns_theta_full 30
_diffrn_reflns_theta_max 30
_diffrn_reflns_theta_min 2.99
_exptl_absorpt_coefficient_mu 7.236
_exptl_absorpt_correction_T_max 0.855
_exptl_absorpt_correction_T_min 0.219
_exptl_absorpt_correction_type analytical
_exptl_absorpt_process_details
;
       CrysAlisPro, Agilent Technologies,
Analytical numeric absorption correction using a multifaceted crystal
               model based on expressions derived by R.C. Clark & J.S.
        (Clark, R. C. & Reid, J. S. (1995). Acta Cryst. A51, 887-897)

;
_exptl_crystal_colour yellow
_exptl_crystal_density_diffrn 2.263
_exptl_crystal_density_method 'not measured'
_exptl_crystal_description plate
_exptl_crystal_F_000 1352
_exptl_crystal_recrystallization_method 'Re-crystallisation from solvent'
_exptl_crystal_size_max 0.46
_exptl_crystal_size_mid 0.31
_exptl_crystal_size_min 0.02
_refine_diff_density_max 2.204
_refine_diff_density_min -0.802
_refine_diff_density_rms 0.198
_refine_ls_extinction_method none
_refine_ls_goodness_of_fit_ref 1.129
_refine_ls_hydrogen_treatment constr
_refine_ls_matrix_type full
_refine_ls_number_parameters 298
_refine_ls_number_reflns 6157
_refine_ls_number_restraints 0
_refine_ls_restrained_S_all 1.129
_refine_ls_R_factor_all 0.0448
_refine_ls_R_factor_gt 0.0372
_refine_ls_shift/su_max 0.002
_refine_ls_shift/su_mean 0
_refine_ls_structure_factor_coef Fsqd
_refine_ls_weighting_details 'calc w=1/[\s^2^(Fo^2^)+(0.0370P)^2^] where P=(Fo^2^+2Fc^2^)/3'
_refine_ls_weighting_scheme calc
_refine_ls_wR_factor_gt 0.0787
_refine_ls_wR_factor_ref 0.0815
_reflns_number_gt 5461
_reflns_number_total 6157
_reflns_threshold_expression I>2\s(I)
_cod_data_source_file c6mt00243a2.cif
_cod_data_source_block mxm94
_cod_depositor_comments 'Adding full bibliography for 1544659.cif.'
_cod_original_sg_symbol_Hall '-p 2yn'
_cod_database_code 1544659

loop_
_symmetry_equiv_pos_as_xyz
'x, y, z'
'-x+1/2, y+1/2, -z+1/2'
'-x, -y, -z'
'x-1/2, -y-1/2, z-1/2'

loop_
_atom_site_label
_atom_site_type_symbol
_atom_site_fract_x
_atom_site_fract_y
_atom_site_fract_z
_atom_site_U_iso_or_equiv
_atom_site_adp_type
_atom_site_occupancy
_atom_site_symmetry_multiplicity
_atom_site_calc_flag
_atom_site_refinement_flags
Re1 Re 0.51156(2) 0.141185(9) 0.420777(10) 0.01394(6) Uani 1 1 d .
C1 C 0.3787(6) 0.1211(2) 0.5086(3) 0.0168(8) Uani 1 1 d .
O1 O 0.3023(5) 0.10785(19) 0.5620(2) 0.0258(7) Uani 1 1 d .
C2 C 0.4048(7) 0.0536(3) 0.3668(3) 0.0205(9) Uani 1 1 d .
O2 O 0.3436(5) 0.00069(19) 0.3336(2) 0.0298(8) Uani 1 1 d .
C3 C 0.7238(7) 0.0840(3) 0.4758(3) 0.0209(9) Uani 1 1 d .
O3 O 0.8521(5) 0.0518(2) 0.5106(2) 0.0322(8) Uani 1 1 d .
N11 N 0.6407(5) 0.1699(2) 0.3169(2) 0.0159(7) Uani 1 1 d .
C12 C 0.5379(6) 0.2201(2) 0.2661(2) 0.0145(8) Uani 1 1 d .
C13 C 0.5960(6) 0.2442(3) 0.1951(3) 0.0195(9) Uani 1 1 d .
C14 C 0.7633(6) 0.2104(3) 0.1746(3) 0.0223(10) Uani 1 1 d .
H14 H 0.8077 0.2242 0.1269 0.027 Uiso 1 1 calc R
C15 C 0.8599(7) 0.1581(3) 0.2236(3) 0.0231(10) Uani 1 1 d .
H15 H 0.9693 0.134 0.2092 0.028 Uiso 1 1 calc R
C16 C 0.7977(7) 0.1398(2) 0.2954(3) 0.0197(9) Uani 1 1 d .
H16 H 0.87 0.1046 0.33 0.024 Uiso 1 1 calc R
C17 C 0.4819(7) 0.2982(3) 0.1471(3) 0.0231(10) Uani 1 1 d .
H17 H 0.5207 0.315 0.0992 0.028 Uiso 1 1 calc R
N21 N 0.3084(5) 0.22004(19) 0.3554(2) 0.0151(7) Uani 1 1 d .
C22 C 0.3630(6) 0.2477(2) 0.2872(2) 0.0162(8) Uani 1 1 d .
C23 C 0.2546(6) 0.3018(2) 0.2387(3) 0.0180(9) Uani 1 1 d .
C24 C 0.0872(7) 0.3283(2) 0.2639(3) 0.0201(9) Uani 1 1 d .
H24 H 0.0093 0.3646 0.233 0.024 Uiso 1 1 calc R
C25 C 0.0360(6) 0.3018(2) 0.3331(2) 0.0177(8) Uani 1 1 d .
H25 H -0.0753 0.3206 0.3513 0.021 Uiso 1 1 calc R
C26 C 0.1492(6) 0.2467(2) 0.3769(2) 0.0169(8) Uani 1 1 d .
H26 H 0.11 0.2278 0.4239 0.02 Uiso 1 1 calc R
C27 C 0.3202(7) 0.3258(3) 0.1686(3) 0.0218(9) Uani 1 1 d .
H27 H 0.2483 0.3624 0.1359 0.026 Uiso 1 1 calc R
N1 N 0.7889(5) 0.27940(19) 0.4826(2) 0.0138(7) Uani 1 1 d .
N2 N 0.6222(5) 0.2428(2) 0.4805(2) 0.0146(7) Uani 1 1 d .
N3 N 0.5153(5) 0.2745(2) 0.5290(2) 0.0207(8) Uani 1 1 d .
N4 N 0.6132(5) 0.3323(2) 0.5643(2) 0.0191(8) Uani 1 1 d .
C5 C 0.7786(6) 0.3342(2) 0.5349(2) 0.0139(8) Uani 1 1 d .
C51 C 0.9290(6) 0.3895(2) 0.5609(2) 0.0140(8) Uani 1 1 d .
C52 C 1.0869(6) 0.3971(2) 0.5222(2) 0.0161(8) Uani 1 1 d .
H52 H 1.0957 0.3673 0.4768 0.019 Uiso 1 1 calc R
C53 C 1.2319(6) 0.4480(2) 0.5492(3) 0.0176(8) Uani 1 1 d .
H53 H 1.3397 0.453 0.5225 0.021 Uiso 1 1 calc R
C54 C 1.2178(6) 0.4913(2) 0.6152(3) 0.0182(9) Uani 1 1 d .
I54 I 1.44241(4) 0.564173(17) 0.660931(19) 0.02554(8) Uani 1 1 d .
C55 C 1.0604(6) 0.4850(2) 0.6542(3) 0.0199(9) Uani 1 1 d .
H55 H 1.052 0.5149 0.6996 0.024 Uiso 1 1 calc R
C56 C 0.9157(6) 0.4348(2) 0.6266(3) 0.0167(8) Uani 1 1 d .
H56 H 0.8063 0.431 0.6524 0.02 Uiso 1 1 calc R

loop_
_atom_site_aniso_label
_atom_site_aniso_U_11
_atom_site_aniso_U_22
_atom_site_aniso_U_33
_atom_site_aniso_U_23
_atom_site_aniso_U_13
_atom_site_aniso_U_12
Re1 0.01463(9) 0.01568(9) 0.01264(9) -0.00252(6) 0.00554(6) -0.00141(6)
C1 0.016(2) 0.016(2) 0.018(2) -0.0029(16) 0.0013(16) 0.0014(16)
O1 0.0298(18) 0.0285(18) 0.0228(18) 0.0021(14) 0.0148(14) -0.0028(15)
C2 0.024(2) 0.023(2) 0.017(2) 0.0011(18) 0.0102(17) -0.0012(18)
O2 0.039(2) 0.0256(18) 0.0260(19) -0.0096(15) 0.0081(15) -0.0110(16)
C3 0.023(2) 0.023(2) 0.019(2) -0.0077(18) 0.0090(17) -0.0025(18)
O3 0.0272(19) 0.036(2) 0.032(2) -0.0033(16) 0.0001(15) 0.0135(16)
N11 0.0143(17) 0.0188(18) 0.0160(18) -0.0058(14) 0.0065(13) -0.0013(14)
C12 0.0158(19) 0.0156(19) 0.0135(19) -0.0054(15) 0.0062(14) -0.0059(16)
C13 0.020(2) 0.025(2) 0.014(2) -0.0056(17) 0.0059(16) -0.0114(18)
C14 0.022(2) 0.031(3) 0.018(2) -0.0080(19) 0.0121(17) -0.0131(19)
C15 0.018(2) 0.028(2) 0.026(2) -0.014(2) 0.0122(18) -0.0085(19)
C16 0.018(2) 0.021(2) 0.020(2) -0.0076(17) 0.0051(17) -0.0054(17)
C17 0.032(3) 0.025(2) 0.013(2) -0.0050(17) 0.0056(17) -0.014(2)
N21 0.0171(17) 0.0158(17) 0.0142(17) -0.0029(14) 0.0076(13) -0.0020(14)
C22 0.017(2) 0.021(2) 0.0116(19) -0.0033(16) 0.0055(15) -0.0067(17)
C23 0.024(2) 0.016(2) 0.015(2) -0.0050(16) 0.0041(16) -0.0053(17)
C24 0.025(2) 0.017(2) 0.017(2) -0.0055(17) 0.0002(17) -0.0033(18)
C25 0.018(2) 0.019(2) 0.017(2) -0.0051(16) 0.0052(16) 0.0000(17)
C26 0.017(2) 0.023(2) 0.0117(19) -0.0033(16) 0.0057(15) -0.0036(17)
C27 0.033(3) 0.019(2) 0.015(2) -0.0007(17) 0.0060(18) -0.0055(19)
N1 0.0133(16) 0.0164(17) 0.0122(16) -0.0016(13) 0.0038(12) -0.0030(14)
N2 0.0146(16) 0.0185(17) 0.0116(16) 0.0020(13) 0.0045(12) 0.0001(14)
N3 0.0181(18) 0.0234(19) 0.022(2) -0.0080(16) 0.0088(15) -0.0013(15)
N4 0.0187(18) 0.0220(19) 0.0183(19) -0.0077(15) 0.0076(14) -0.0019(15)
C5 0.0140(19) 0.0160(19) 0.0124(19) 0.0021(15) 0.0044(14) -0.0006(16)
C51 0.0151(19) 0.0135(19) 0.0134(19) 0.0012(15) 0.0022(15) 0.0022(16)
C52 0.020(2) 0.017(2) 0.0125(19) -0.0005(16) 0.0055(15) 0.0009(16)
C53 0.017(2) 0.018(2) 0.018(2) -0.0011(17) 0.0047(16) 0.0001(17)
C54 0.019(2) 0.013(2) 0.020(2) 0.0019(16) -0.0025(16) 0.0004(16)
I54 0.02129(15) 0.02112(16) 0.03177(18) -0.00505(12) -0.00243(12) -0.00390(12)
C55 0.023(2) 0.018(2) 0.018(2) -0.0032(17) 0.0034(17) 0.0002(17)
C56 0.017(2) 0.016(2) 0.017(2) 0.0008(16) 0.0048(16) 0.0013(16)

loop_
_atom_type_symbol
_atom_type_description
_atom_type_scat_dispersion_real
_atom_type_scat_dispersion_imag
_atom_type_scat_source
C C 0.0033 0.0016 'International Tables Vol C Tables 4.2.6.8 and 6.1.1.4'
H H 0 0 'International Tables Vol C Tables 4.2.6.8 and 6.1.1.4'
N N 0.0061 0.0033 'International Tables Vol C Tables 4.2.6.8 and 6.1.1.4'
O O 0.0106 0.006 'International Tables Vol C Tables 4.2.6.8 and 6.1.1.4'
I I -0.4742 1.8119 'International Tables Vol C Tables 4.2.6.8 and 6.1.1.4'
Re Re -1.0185 7.231 'International Tables Vol C Tables 4.2.6.8 and 6.1.1.4'

loop_
_exptl_crystal_face_index_h
_exptl_crystal_face_index_k
_exptl_crystal_face_index_l
_exptl_crystal_face_perp_dist
1 0 0 0.3
0 0 -1 0.149
0 1 0 0.0138
0 -1 0 0.0062
-1 0 0 0.3395
-1 0 7 0.0539

loop_
_geom_angle_atom_site_label_1
_geom_angle_atom_site_label_2
_geom_angle_atom_site_label_3
_geom_angle
C2 Re1 C3 89.76(19)
C2 Re1 C1 90.71(18)
C3 Re1 C1 87.73(18)
C2 Re1 N2 177.78(17)
C3 Re1 N2 92.40(16)
C1 Re1 N2 88.87(15)
C2 Re1 N11 89.59(16)
C3 Re1 N11 97.23(16)
C1 Re1 N11 175.03(16)
N2 Re1 N11 90.64(13)
C2 Re1 N21 97.32(17)
C3 Re1 N21 170.14(16)
C1 Re1 N21 98.98(15)
N2 Re1 N21 80.59(13)
N11 Re1 N21 76.06(13)
O1 C1 Re1 178.4(4)
O2 C2 Re1 178.7(4)
O3 C3 Re1 177.6(4)
C16 N11 C12 118.0(4)
C16 N11 Re1 127.0(3)
C12 N11 Re1 114.8(3)
N11 C12 C13 123.0(4)
N11 C12 C22 117.2(4)
C13 C12 C22 119.8(4)
C12 C13 C14 116.8(4)
C12 C13 C17 118.9(4)
C14 C13 C17 124.2(4)
C15 C14 C13 119.7(4)
C15 C14 H14 120.1
C13 C14 H14 120.1
C14 C15 C16 119.9(4)
C14 C15 H15 120.1
C16 C15 H15 120.1
N11 C16 C15 122.4(4)
N11 C16 H16 118.8
C15 C16 H16 118.8
C27 C17 C13 121.1(4)
C27 C17 H17 119.5
C13 C17 H17 119.5
C26 N21 C22 118.0(4)
C26 N21 Re1 127.4(3)
C22 N21 Re1 114.4(3)
N21 C22 C23 122.8(4)
N21 C22 C12 117.5(4)
C23 C22 C12 119.8(4)
C24 C23 C22 117.1(4)
C24 C23 C27 124.1(4)
C22 C23 C27 118.8(4)
C25 C24 C23 119.8(4)
C25 C24 H24 120.1
C23 C24 H24 120.1
C24 C25 C26 119.5(4)
C24 C25 H25 120.3
C26 C25 H25 120.3
N21 C26 C25 122.7(4)
N21 C26 H26 118.6
C25 C26 H26 118.6
C17 C27 C23 121.6(4)
C17 C27 H27 119.2
C23 C27 H27 119.2
C5 N1 N2 103.7(3)
N3 N2 N1 110.6(3)
N3 N2 Re1 117.1(3)
N1 N2 Re1 132.1(3)
N4 N3 N2 108.2(3)
N3 N4 C5 105.3(3)
N1 C5 N4 112.1(4)
N1 C5 C51 125.8(4)
N4 C5 C51 122.0(4)
C52 C51 C56 119.2(4)
C52 C51 C5 121.1(4)
C56 C51 C5 119.7(4)
C53 C52 C51 120.6(4)
C53 C52 H52 119.7
C51 C52 H52 119.7
C54 C53 C52 119.4(4)
C54 C53 H53 120.3
C52 C53 H53 120.3
C53 C54 C55 120.8(4)
C53 C54 I54 120.0(3)
C55 C54 I54 119.1(3)
C56 C55 C54 119.5(4)
C56 C55 H55 120.3
C54 C55 H55 120.3
C55 C56 C51 120.6(4)
C55 C56 H56 119.7
C51 C56 H56 119.7

loop_
_geom_bond_atom_site_label_1
_geom_bond_atom_site_label_2
_geom_bond_distance
Re1 C2 1.914(5)
Re1 C3 1.918(5)
Re1 C1 1.923(4)
Re1 N2 2.173(4)
Re1 N11 2.178(3)
Re1 N21 2.179(4)
C1 O1 1.153(5)
C2 O2 1.153(5)
C3 O3 1.147(6)
N11 C16 1.335(5)
N11 C12 1.368(5)
C12 C13 1.404(6)
C12 C22 1.426(6)
C13 C14 1.418(6)
C13 C17 1.426(7)
C14 C15 1.359(7)
C14 H14 0.95
C15 C16 1.402(6)
C15 H15 0.95
C16 H16 0.95
C17 C27 1.346(7)
C17 H17 0.95
N21 C26 1.324(5)
N21 C22 1.373(5)
C22 C23 1.412(6)
C23 C24 1.402(6)
C23 C27 1.415(6)
C24 C25 1.372(6)
C24 H24 0.95
C25 C26 1.403(6)
C25 H25 0.95
C26 H26 0.95
C27 H27 0.95
N1 C5 1.338(5)
N1 N2 1.339(4)
N2 N3 1.334(5)
N3 N4 1.333(5)
N4 C5 1.340(5)
C5 C51 1.466(6)
C51 C52 1.389(5)
C51 C56 1.397(6)
C52 C53 1.388(6)
C52 H52 0.95
C53 C54 1.385(6)
C53 H53 0.95
C54 C55 1.386(6)
C54 I54 2.097(4)
C55 C56 1.382(6)
C55 H55 0.95
C56 H56 0.95
